data_7123227
loop_
_publ_author_name
'Aldrich, Kelly E.'
'Odom, Aaron L.'

_publ_section_title
;
 A photochemical route to a square planar, ruthenium(iv)-bis(imide)
;
_journal_name_full 'Chemical Communications'
_journal_paper_doi 10.1039/C9CC01019J
_journal_year 2019
_chemical_formula_moiety 'C36 H67 N4 P3 Ru, 1.25(C6 H18 O Si2)'
_chemical_formula_sum 'C43.5 H89.5 N4 O1.25 P3 Ru Si2.5'
_chemical_formula_weight 952.89
_chemical_name_systematic
;
 ?
;
_space_group_crystal_system triclinic
_space_group_IT_number 2
_space_group_name_Hall '-P 1'
_space_group_name_H-M_alt 'P -1'
_symmetry_space_group_name_Hall '-P 1'
_symmetry_space_group_name_H-M 'P -1'
_atom_sites_solution_hydrogens mixed
_audit_creation_date 2019-01-31
_audit_creation_method
;
Olex2 1.2
(compiled 2018.05.29 svn.r3508 for OlexSys, GUI svn.r5506)
;
_audit_update_record
;
2019-02-01 deposited with the CCDC.    2019-03-18 downloaded from the CCDC.
;
_cell_angle_alpha 89.860(2)
_cell_angle_beta 69.187(2)
_cell_angle_gamma 89.450(2)
_cell_formula_units_Z 4
_cell_length_a 17.0772(12)
_cell_length_b 17.6205(13)
_cell_length_c 19.6308(14)
_cell_measurement_reflns_used 9731
_cell_measurement_temperature 173(2)
_cell_measurement_theta_max 68.17
_cell_measurement_theta_min 2.41
_cell_volume 5521.4(7)
_computing_cell_refinement 'SAINT v8.34A (Bruker, 2013)'
_computing_data_collection 'COSMO (BRUKER, V1.61, 2009)'
_computing_data_reduction 'SAINT v8.34A (Bruker, 2013)'
_computing_molecular_graphics 'Olex2 (Dolomanov et al., 2009)'
_computing_publication_material 'Olex2 (Dolomanov et al., 2009)'
_computing_structure_refinement 'ShelXL (Sheldrick, 2015)'
_computing_structure_solution 'SHELXT (Sheldrick, G.M. (2015). Acta Cryst. A71, 3-8)'
_diffrn_ambient_temperature 173.0
_diffrn_detector_area_resol_mean 8
_diffrn_measured_fraction_theta_full 0.968
_diffrn_measured_fraction_theta_max 0.965
_diffrn_measurement_device_type 'Bruker SMART APEX CCD area detector'
_diffrn_measurement_method '\w and \f scans'
_diffrn_radiation_monochromator graphite
_diffrn_radiation_type CuK\a
_diffrn_radiation_wavelength 1.54178
_diffrn_reflns_av_R_equivalents 0.1483
_diffrn_reflns_av_unetI/netI 0.1096
_diffrn_reflns_Laue_measured_fraction_full 0.968
_diffrn_reflns_Laue_measured_fraction_max 0.965
_diffrn_reflns_limit_h_max 20
_diffrn_reflns_limit_h_min -18
_diffrn_reflns_limit_k_max 21
_diffrn_reflns_limit_k_min -19
_diffrn_reflns_limit_l_max 23
_diffrn_reflns_limit_l_min -23
_diffrn_reflns_number 74258
_diffrn_reflns_point_group_measured_fraction_full 0.968
_diffrn_reflns_point_group_measured_fraction_max 0.965
_diffrn_reflns_theta_full 67.679
_diffrn_reflns_theta_max 68.254
_diffrn_reflns_theta_min 2.408
_diffrn_source 'sealed tube'
_exptl_absorpt_coefficient_mu 3.884
_exptl_absorpt_correction_T_max 0.3924
_exptl_absorpt_correction_T_min 0.2333
_exptl_absorpt_correction_type multi-scan
_exptl_absorpt_process_details
'SADABS-2012/1 (Bruker,2012) was used for absorption correction. wR2(int) was 0.1180 before and 0.0779 after correction. The Ratio of minimum to maximum transmission is 0.5945. The \l/2 correction factor is 0.0015.'
_exptl_crystal_colour red
_exptl_crystal_colour_primary red
_exptl_crystal_density_diffrn 1.146
_exptl_crystal_description plate
_exptl_crystal_F_000 2050
_refine_diff_density_max 0.523
_refine_diff_density_min -0.659
_refine_diff_density_rms 0.079
_refine_ls_extinction_method none
_refine_ls_goodness_of_fit_ref 0.980
_refine_ls_hydrogen_treatment constr
_refine_ls_matrix_type full
_refine_ls_number_parameters 1014
_refine_ls_number_reflns 19537
_refine_ls_number_restraints 526
_refine_ls_restrained_S_all 0.983
_refine_ls_R_factor_all 0.1194
_refine_ls_R_factor_gt 0.0595
_refine_ls_shift/su_max 0.001
_refine_ls_shift/su_mean 0.000
_refine_ls_structure_factor_coef Fsqd
_refine_ls_weighting_details 'w=1/[\s^2^(Fo^2^)+(0.0647P)^2^] where P=(Fo^2^+2Fc^2^)/3'
_refine_ls_weighting_scheme calc
_refine_ls_wR_factor_gt 0.1282
_refine_ls_wR_factor_ref 0.1554
_reflns_Friedel_coverage 0.000
_reflns_number_gt 11478
_reflns_number_total 19537
_reflns_threshold_expression 'I > 2\s(I)'
_cod_data_source_file c9cc01019j2.cif
_cod_data_source_block early_a
_cod_original_formula_sum 'C43.50 H89.50 N4 O1.25 P3 Ru Si2.50'
_cod_database_code 7123227
_shelxl_version_number 2013-3
_shelx_space_group_comment
;
The symmetry employed for this shelxl refinement is uniquely defined
by the following loop, which should always be used as a source of
symmetry information in preference to the above space-group names.
They are only intended as comments.
;
_olex2_refinement_description
;
1. Fixed Uiso
 At 1.2 times of:
  All C(H) groups, All C(H,H) groups
 At 1.5 times of:
  All C(H,H,H) groups, All C(H,H,H,H,H,H) groups
2. Restrained distances
 C10-C11B
 1.55 with sigma of 0.02
 C10-C4 \\sim C10-C12B \\sim C10-C11A \\sim C10-C11B \\sim C10-C12A
 with sigma of 0.02
 O3A-Si4 \\sim O3A-Si5A
 with sigma of 0.02
 O3B-Si4 \\sim O3B-Si5B
 with sigma of 0.02
3. Uiso/Uaniso restraints and constraints
Uanis(Si4) = Uanis(O3A) = Uanis(Si5B)
Uanis(C87B) = Uanis(O3B)
Uanis(C11B) = Uanis(C11A) = Uanis(C12B) = Uanis(C12A)
Uanis(Si2B) = Uanis(Si2A)
Uanis(C78B) = Uanis(C78A) = Uanis(C77B) = Uanis(C77A)
Uanis(O3B) = Uanis(O3A)
Uanis(Si5B) = Uanis(Si5A)
Uanis(C85) = Uanis(C86) = Uanis(C84) = Uanis(C82) = Uanis(C83)
Uanis(C87A) = Uanis(C87B)
4. Rigid body (RIGU) restrains
 Si4, O3B, C87B, Si5B, C84, C82, C85, C86, O3A, C87A
 with sigma for 1-2 distances of 0.004 and sigma for 1-3 distances of 0.004
 C48, C46, C47, C45, C43, C44, C51, C49, C50, C37, C42, C38, C39, C40, C41
 with sigma for 1-2 distances of 0.004 and sigma for 1-3 distances of 0.004
 C12B, C10, C11A, C4, C3, C5, C6, C13, C14, C15, C2, C9, C7, C8
 with sigma for 1-2 distances of 0.004 and sigma for 1-3 distances of 0.004
 C86, C87A, C85, Si4, O3B, C84, C82, Si5B, C87B, O3A
 with sigma for 1-2 distances of 0.004 and sigma for 1-3 distances of 0.004
 C27, C25, C24, C22, C23, C18, C19, C20, C21, C16, C17, C26, C8, C7, C9, C2,
 C1, C6, C13, C15, C14, C5, C4, C3, C12A, C12B, C10, C11B, C11A
 with sigma for 1-2 distances of 0.004 and sigma for 1-3 distances of 0.004
 Si5B, Si4, O3B, C84, C82, O3A, C83, H84A, H84B, H84C, H82C, H82B, H82A, Si5A,
 H83C, H83B, H83A, C85, C86, C87B, H85C, H85F, H85D, C87A, H85A, H85B, H85E,
 H86A, H86B, H86C, H86F, H86E, H86D, H87F, H87D, H87E, H87A, H87C, H87B, O1,
 Si1, C75, C74, C73, Si2A, Si2B, H75C, H75B, H75A, H74A, H74C, H74B, H73A, H73C,
  H73B, C76, C77A, C78A, C78B, C77B, H77D, H77C, H77A, H77B, H78E, H78D, H78F,
 H78B, H78A, H78C, H77E, H77F
 with sigma for 1-2 distances of 0.004 and sigma for 1-3 distances of 0.004
5. Others
 Fixed Sof: Si5B(0.5) O3B(0.5) H85A(0.5) H85B(0.5) H85C(0.5) H85D(0.5)
 H85E(0.5) H85F(0.5) H10(0.5) H10A(0.5) C12B(0.5) H12A(0.5) H12B(0.5) H12C(0.5)
 C11A(0.5) H11A(0.5) H11B(0.5) H11C(0.5) C87A(0.5) H87A(0.5) H87B(0.5)
 H87C(0.5) H86A(0.5) H86B(0.5) H86C(0.5) H86D(0.5) H86E(0.5) H86F(0.5)
 Si5A(0.5) O3A(0.5) C87B(0.5) H87D(0.5) H87E(0.5) H87F(0.5) C11B(0.5) H11D(0.5)
 H11E(0.5) H11F(0.5) C12A(0.5) H12D(0.5) H12E(0.5) H12F(0.5) Si2A(0.5)
 Si2B(0.5) H76A(0.5) H76B(0.5) H76C(0.5) H76D(0.5) H76E(0.5) H76F(0.5)
 C77A(0.5) H77A(0.5) H77B(0.5) H77C(0.5) C78B(0.5) H78A(0.5) H78B(0.5)
 H78C(0.5) C77B(0.5) H77D(0.5) H77E(0.5) H77F(0.5) C78A(0.5) H78D(0.5)
 H78E(0.5) H78F(0.5)
6.a Riding coordinates:
 C85(H85D,H85E,H85F), C87A(H87A,H87B,H87C), C82(H82A,H82B,H82C), C86(H86D,H86E,
 H86F), C87B(H87D,H87E,H87F), C83(H83A,H83B,H83C), C75(H75A,H75B,H75C),
 C74(H74A,H74B,H74C), C73(H73A,H73B,H73C), C76(H76A,H76B,H76C), C76(H76D,H76E,
 H76F), C77A(H77A,H77B,H77C), C78B(H78A,H78B,H78C), C78A(H78D,H78E,H78F)
6.b Ternary CH refined with riding coordinates:
 C61(H61), C13(H13), C58(H58), C25(H25), C7(H7), C43(H43), C22(H22), C49(H49),
 C46(H46), C10(H10), C10(H10A)
6.c Aromatic/amide H refined with riding coordinates:
 C41(H41), C56(H56), C39(H39), C20(H20), C3(H3), C55(H55), C19(H19), C18(H18),
 C5(H5), C54(H54)
6.d Idealised Me refined as rotating group:
 C70(H70A,H70B,H70C), C64(H64A,H64B,H64C), C32(H32A,H32B,H32C), C31(H31A,H31B,
 H31C), C44(H44A,H44B,H44C), C8(H8A,H8B,H8C), C9(H9A,H9B,H9C), C33(H33A,H33B,
 H33C), C66(H66A,H66B,H66C), C60(H60A,H60B,H60C), C67(H67A,H67B,H67C), C15(H15A,
 H15B,H15C), C26(H26A,H26B,H26C), C24(H24A,H24B,H24C), C59(H59A,H59B,H59C),
 C68(H68A,H68B,H68C), C72(H72A,H72B,H72C), C34(H34A,H34B,H34C), C36(H36A,H36B,
 H36C), C28(H28A,H28B,H28C), C51(H51A,H51B,H51C), C45(H45A,H45B,H45C), C14(H14A,
 H14B,H14C), C62(H62A,H62B,H62C), C50(H50A,H50B,H50C), C69(H69A,H69B,H69C),
 C29(H29A,H29B,H29C), C23(H23A,H23B,H23C), C65(H65A,H65B,H65C), C71(H71A,H71B,
 H71C), C35(H35A,H35B,H35C), C30(H30A,H30B,H30C), C63(H63A,H63B,H63C), C27(H27A,
 H27B,H27C), C47(H47A,H47B,H47C), C81(H81A,H81B,H81C), C48(H48A,H48B,H48C),
 C80(H80A,H80B,H80C), C79(H79A,H79B,H79C), C85(H85A,H85B,H85C), C12B(H12A,H12B,
 H12C), C11A(H11A,H11B,H11C), C84(H84A,H84B,H84C), C86(H86A,H86B,H86C),
 C11B(H11D,H11E,H11F), C12A(H12D,H12E,H12F), C77B(H77D,H77E,H77F)
;
_olex2_diffrn_ambient_temperature_device 'Oxford Cryosystems'
_olex2_submission_special_instructions 'No special instructions were received'

loop_
_space_group_symop_operation_xyz
'x, y, z'
'-x, -y, -z'

loop_
_atom_site_label
_atom_site_type_symbol
_atom_site_fract_x
_atom_site_fract_y
_atom_site_fract_z
_atom_site_U_iso_or_equiv
_atom_site_adp_type
_atom_site_occupancy
_atom_site_site_symmetry_order
_atom_site_calc_flag
_atom_site_refinement_flags_posn
_atom_site_refinement_flags_adp
_atom_site_refinement_flags_occupancy
_atom_site_disorder_assembly
_atom_site_disorder_group
Ru1 Ru 0.72701(3) 0.95006(2) 0.65198(2) 0.03771(12) Uani 1 1 d . . . . .
Ru2 Ru 0.38708(3) 0.55135(2) 0.24476(2) 0.03702(12) Uani 1 1 d . . . . .
P2 P 0.79715(10) 1.02638(7) 0.70777(8) 0.0430(3) Uani 1 1 d . . . . .
P1 P 0.76401(12) 1.03206(8) 0.55345(8) 0.0537(4) Uani 1 1 d . . . . .
P4 P 0.30968(10) 0.47506(7) 0.19671(8) 0.0449(4) Uani 1 1 d . . . . .
P3 P 0.60067(10) 1.00486(8) 0.70151(9) 0.0485(4) Uani 1 1 d . . . . .
P6 P 0.35028(11) 0.49316(8) 0.35314(8) 0.0494(4) Uani 1 1 d . . . . .
P5 P 0.50088(11) 0.47141(8) 0.19550(10) 0.0540(4) Uani 1 1 d . . . . .
Si3 Si 0.90542(15) 0.47625(16) 0.02815(14) 0.0854(7) Uani 1 1 d . . . . .
Si4 Si 0.1972(2) 1.00495(17) 0.80185(17) 0.1079(8) Uani 1 1 d D U . . .
N7 N 0.4162(3) 0.7138(2) 0.2609(2) 0.0438(11) Uani 1 1 d . . . . .
N8 N 0.4558(3) 0.6444(2) 0.2517(2) 0.0420(11) Uani 1 1 d . . . . .
N6 N 0.3433(3) 0.7143(2) 0.2581(2) 0.0427(11) Uani 1 1 d . . . . .
N1 N 0.7344(3) 0.8571(2) 0.7121(2) 0.0399(11) Uani 1 1 d . . . . .
N4 N 0.7100(3) 0.8574(2) 0.5961(2) 0.0424(11) Uani 1 1 d . . . . .
N3 N 0.7017(3) 0.7878(2) 0.6309(3) 0.0455(12) Uani 1 1 d . . . . .
C37 C 0.2368(4) 0.6616(3) 0.2328(3) 0.0424(12) Uani 1 1 d . U . . .
N5 N 0.3136(3) 0.6453(2) 0.2456(2) 0.0394(11) Uani 1 1 d . . . . .
C57 C 0.5672(4) 0.6556(3) 0.3045(4) 0.0508(15) Uani 1 1 d . . . . .
N2 N 0.7139(3) 0.7876(2) 0.6904(3) 0.0444(11) Uani 1 1 d . . . . .
C21 C 0.6332(5) 0.8480(4) 0.5105(4) 0.0673(17) Uani 1 1 d . U . . .
C38 C 0.1589(4) 0.6529(3) 0.2882(3) 0.0484(13) Uani 1 1 d . U . . .
C2 C 0.7104(4) 0.8529(3) 0.8445(3) 0.0498(13) Uani 1 1 d . U . . .
C42 C 0.2410(4) 0.6926(3) 0.1648(3) 0.0525(14) Uani 1 1 d . U . . .
C52 C 0.5411(4) 0.6589(3) 0.2444(3) 0.0458(14) Uani 1 1 d . . . . .
C61 C 0.5029(4) 0.6410(3) 0.3799(3) 0.0532(15) Uani 1 1 d . . . . .
H61 H 0.4602 0.6056 0.3742 0.064 Uiso 1 1 calc R . . . .
C13 C 0.9006(4) 0.7890(3) 0.6796(4) 0.0611(16) Uani 1 1 d . U . . .
H13 H 0.8809 0.8168 0.6441 0.073 Uiso 1 1 calc R . . . .
C58 C 0.5728(5) 0.6897(4) 0.1103(3) 0.0620(18) Uani 1 1 d . . . . .
H58 H 0.5190 0.6621 0.1206 0.074 Uiso 1 1 calc R . . . .
C25 C 0.5516(5) 0.8576(4) 0.5713(4) 0.0655(17) Uani 1 1 d . U . . .
H25 H 0.5621 0.8900 0.6089 0.079 Uiso 1 1 calc R . . . .
C7 C 0.6209(4) 0.8787(3) 0.8633(3) 0.0470(13) Uani 1 1 d . U . . .
H7 H 0.6189 0.9106 0.8217 0.056 Uiso 1 1 calc R . . . .
C6 C 0.8457(4) 0.8126(3) 0.7559(4) 0.0541(14) Uani 1 1 d . U . . .
C1 C 0.7639(4) 0.8419(3) 0.7714(3) 0.0450(13) Uani 1 1 d . U . . .
C16 C 0.7071(5) 0.8443(3) 0.5247(3) 0.0565(15) Uani 1 1 d . U . . .
C70 C 0.3052(4) 0.5618(4) 0.4283(3) 0.0628(18) Uani 1 1 d . . . . .
H70A H 0.3259 0.6127 0.4116 0.094 Uiso 1 1 calc GR . . . .
H70B H 0.3219 0.5475 0.4695 0.094 Uiso 1 1 calc GR . . . .
H70C H 0.2440 0.5616 0.4437 0.094 Uiso 1 1 calc GR . . . .
C64 C 0.1950(4) 0.4727(3) 0.2355(4) 0.0638(18) Uani 1 1 d . . . . .
H64A H 0.1772 0.4546 0.2860 0.096 Uiso 1 1 calc GR . . . .
H64B H 0.1742 0.4383 0.2068 0.096 Uiso 1 1 calc GR . . . .
H64C H 0.1724 0.5238 0.2346 0.096 Uiso 1 1 calc GR . . . .
C41 C 0.1665(5) 0.7120(4) 0.1557(4) 0.0646(17) Uani 1 1 d . U . . .
H41 H 0.1689 0.7320 0.1100 0.077 Uiso 1 1 calc R . . . .
C43 C 0.1525(4) 0.6246(3) 0.3626(3) 0.0523(15) Uani 1 1 d . U . . .
H43 H 0.2021 0.5909 0.3560 0.063 Uiso 1 1 calc R . . . .
C56 C 0.6503(4) 0.6695(4) 0.2946(4) 0.0674(19) Uani 1 1 d . . . . .
H56 H 0.6683 0.6664 0.3351 0.081 Uiso 1 1 calc R . . . .
C32 C 0.8115(4) 1.1291(3) 0.6919(3) 0.0522(15) Uani 1 1 d . . . . .
H32A H 0.8371 1.1388 0.6395 0.078 Uiso 1 1 calc GR . . . .
H32B H 0.8481 1.1483 0.7166 0.078 Uiso 1 1 calc GR . . . .
H32C H 0.7570 1.1550 0.7112 0.078 Uiso 1 1 calc GR . . . .
C31 C 0.7714(5) 1.0291(3) 0.8063(3) 0.0595(17) Uani 1 1 d . . . . .
H31A H 0.7139 1.0479 0.8299 0.089 Uiso 1 1 calc GR . . . .
H31B H 0.8101 1.0630 0.8178 0.089 Uiso 1 1 calc GR . . . .
H31C H 0.7764 0.9779 0.8240 0.089 Uiso 1 1 calc GR . . . .
C44 C 0.1581(5) 0.6921(3) 0.4103(4) 0.0615(17) Uani 1 1 d . U . . .
H44A H 0.2104 0.7192 0.3862 0.092 Uiso 1 1 calc GR . . . .
H44B H 0.1568 0.6733 0.4577 0.092 Uiso 1 1 calc GR . . . .
H44C H 0.1104 0.7265 0.4174 0.092 Uiso 1 1 calc GR . . . .
C39 C 0.0872(5) 0.6741(4) 0.2760(4) 0.0623(16) Uani 1 1 d . U . . .
H39 H 0.0345 0.6684 0.3140 0.075 Uiso 1 1 calc R . . . .
C22 C 0.8646(5) 0.8133(4) 0.4817(4) 0.081(2) Uani 1 1 d . U . . .
H22 H 0.8593 0.8403 0.5279 0.098 Uiso 1 1 calc R . . . .
C49 C 0.3235(5) 0.7106(3) 0.1048(3) 0.0601(16) Uani 1 1 d . U . . .
H49 H 0.3692 0.6816 0.1143 0.072 Uiso 1 1 calc R . . . .
C17 C 0.7846(6) 0.8263(4) 0.4677(4) 0.0756(18) Uani 1 1 d . U . . .
C8 C 0.5648(4) 0.8100(3) 0.8678(4) 0.0551(16) Uani 1 1 d . U . . .
H8A H 0.5840 0.7833 0.8209 0.083 Uiso 1 1 calc GR . . . .
H8B H 0.5068 0.8273 0.8793 0.083 Uiso 1 1 calc GR . . . .
H8C H 0.5678 0.7756 0.9061 0.083 Uiso 1 1 calc GR . . . .
C20 C 0.6367(7) 0.8399(5) 0.4381(4) 0.095(3) Uani 1 1 d . U . . .
H20 H 0.5867 0.8443 0.4275 0.114 Uiso 1 1 calc R . . . .
C9 C 0.5848(5) 0.9267(4) 0.9318(4) 0.0653(18) Uani 1 1 d . U . . .
H9A H 0.5779 0.8952 0.9747 0.098 Uiso 1 1 calc GR . . . .
H9B H 0.5302 0.9474 0.9348 0.098 Uiso 1 1 calc GR . . . .
H9C H 0.6229 0.9685 0.9300 0.098 Uiso 1 1 calc GR . . . .
C40 C 0.0900(5) 0.7038(4) 0.2090(5) 0.0711(18) Uani 1 1 d . U . . .
C53 C 0.5985(4) 0.6798(3) 0.1749(4) 0.0562(17) Uani 1 1 d . . . . .
C33 C 0.9070(4) 0.9963(4) 0.6816(4) 0.0647(18) Uani 1 1 d . . . . .
H33A H 0.9099 0.9461 0.7022 0.097 Uiso 1 1 calc GR . . . .
H33B H 0.9374 1.0329 0.7002 0.097 Uiso 1 1 calc GR . . . .
H33C H 0.9325 0.9938 0.6284 0.097 Uiso 1 1 calc GR . . . .
C66 C 0.3266(4) 0.3726(3) 0.1806(4) 0.0565(17) Uani 1 1 d . . . . .
H66A H 0.3844 0.3630 0.1481 0.085 Uiso 1 1 calc GR . . . .
H66B H 0.2878 0.3534 0.1581 0.085 Uiso 1 1 calc GR . . . .
H66C H 0.3165 0.3466 0.2271 0.085 Uiso 1 1 calc GR . . . .
O2 O 1.0000 0.5000 0.0000 0.176(6) Uani 1 2 d S T P . .
C3 C 0.7420(4) 0.8376(4) 0.8998(4) 0.0656(18) Uani 1 1 d . U . . .
H3 H 0.7067 0.8451 0.9492 0.079 Uiso 1 1 calc R . . . .
C60 C 0.6358(6) 0.6583(4) 0.0380(4) 0.088(3) Uani 1 1 d . . . . .
H60A H 0.6856 0.6903 0.0217 0.132 Uiso 1 1 calc GR . . . .
H60B H 0.6096 0.6583 0.0009 0.132 Uiso 1 1 calc GR . . . .
H60C H 0.6520 0.6063 0.0455 0.132 Uiso 1 1 calc GR . . . .
C67 C 0.6019(4) 0.4911(4) 0.2038(5) 0.081(2) Uani 1 1 d . . . . .
H67A H 0.6237 0.5389 0.1791 0.121 Uiso 1 1 calc GR . . . .
H67B H 0.6414 0.4497 0.1812 0.121 Uiso 1 1 calc GR . . . .
H67C H 0.5948 0.4951 0.2554 0.121 Uiso 1 1 calc GR . . . .
C15 C 0.9952(4) 0.8059(4) 0.6606(4) 0.074(2) Uani 1 1 d . U . . .
H15A H 1.0019 0.8589 0.6722 0.111 Uiso 1 1 calc GR . . . .
H15B H 1.0253 0.7969 0.6085 0.111 Uiso 1 1 calc GR . . . .
H15C H 1.0180 0.7724 0.6890 0.111 Uiso 1 1 calc GR . . . .
C26 C 0.5190(5) 0.7816(4) 0.6075(4) 0.074(2) Uani 1 1 d . U . . .
H26A H 0.5117 0.7469 0.5714 0.110 Uiso 1 1 calc GR . . . .
H26B H 0.4651 0.7896 0.6471 0.110 Uiso 1 1 calc GR . . . .
H26C H 0.5594 0.7597 0.6274 0.110 Uiso 1 1 calc GR . . . .
C55 C 0.7071(5) 0.6877(4) 0.2272(5) 0.076(2) Uani 1 1 d . . . . .
H55 H 0.7641 0.6959 0.2210 0.091 Uiso 1 1 calc R . . . .
C24 C 0.9438(6) 0.8428(5) 0.4215(5) 0.114(4) Uani 1 1 d . U . . .
H24A H 0.9559 0.8115 0.3777 0.170 Uiso 1 1 calc GR . . . .
H24B H 0.9913 0.8400 0.4384 0.170 Uiso 1 1 calc GR . . . .
H24C H 0.9347 0.8956 0.4101 0.170 Uiso 1 1 calc GR . . . .
C59 C 0.5561(6) 0.7729(4) 0.0996(4) 0.088(3) Uani 1 1 d . . . . .
H59A H 0.5150 0.7933 0.1447 0.131 Uiso 1 1 calc GR . . . .
H59B H 0.5341 0.7778 0.0600 0.131 Uiso 1 1 calc GR . . . .
H59C H 0.6084 0.8013 0.0873 0.131 Uiso 1 1 calc GR . . . .
C68 C 0.4993(4) 0.3687(3) 0.2167(4) 0.067(2) Uani 1 1 d . . . . .
H68A H 0.5208 0.3607 0.2563 0.101 Uiso 1 1 calc GR . . . .
H68B H 0.5345 0.3409 0.1733 0.101 Uiso 1 1 calc GR . . . .
H68C H 0.4417 0.3502 0.2318 0.101 Uiso 1 1 calc GR . . . .
C72 C 0.4276(6) 0.4469(4) 0.3845(4) 0.078(2) Uani 1 1 d . . . . .
H72A H 0.4433 0.3974 0.3605 0.117 Uiso 1 1 calc GR . . . .
H72B H 0.4036 0.4397 0.4374 0.117 Uiso 1 1 calc GR . . . .
H72C H 0.4775 0.4787 0.3723 0.117 Uiso 1 1 calc GR . . . .
C19 C 0.7115(7) 0.8258(5) 0.3828(5) 0.106(3) Uani 1 1 d . U . . .
H19 H 0.7133 0.8219 0.3340 0.127 Uiso 1 1 calc R . . . .
C34 C 0.5208(4) 0.9330(4) 0.7460(4) 0.0583(16) Uani 1 1 d . . . . .
H34A H 0.5462 0.8822 0.7359 0.087 Uiso 1 1 calc GR . . . .
H34B H 0.4750 0.9368 0.7269 0.087 Uiso 1 1 calc GR . . . .
H34C H 0.4987 0.9418 0.7987 0.087 Uiso 1 1 calc GR . . . .
C36 C 0.5755(5) 1.0746(4) 0.7741(5) 0.080(2) Uani 1 1 d . . . . .
H36A H 0.5901 1.0541 0.8146 0.120 Uiso 1 1 calc GR . . . .
H36B H 0.5155 1.0865 0.7911 0.120 Uiso 1 1 calc GR . . . .
H36C H 0.6075 1.1209 0.7558 0.120 Uiso 1 1 calc GR . . . .
C28 C 0.7331(5) 1.1336(3) 0.5635(4) 0.068(2) Uani 1 1 d . . . . .
H28A H 0.6867 1.1419 0.5458 0.101 Uiso 1 1 calc GR . . . .
H28B H 0.7809 1.1645 0.5350 0.101 Uiso 1 1 calc GR . . . .
H28C H 0.7152 1.1481 0.6150 0.101 Uiso 1 1 calc GR . . . .
C18 C 0.7833(7) 0.8174(5) 0.3975(4) 0.099(3) Uani 1 1 d . U . . .
H18 H 0.8339 0.8050 0.3588 0.119 Uiso 1 1 calc R . . . .
C51 C 0.3257(6) 0.6904(4) 0.0273(4) 0.075(2) Uani 1 1 d . U . . .
H51A H 0.3046 0.6389 0.0274 0.112 Uiso 1 1 calc GR . . . .
H51B H 0.3834 0.6932 -0.0072 0.112 Uiso 1 1 calc GR . . . .
H51C H 0.2904 0.7265 0.0128 0.112 Uiso 1 1 calc GR . . . .
C5 C 0.8730(4) 0.7996(4) 0.8134(4) 0.0714(19) Uani 1 1 d . U . . .
H5 H 0.9286 0.7815 0.8031 0.086 Uiso 1 1 calc R . . . .
C45 C 0.0730(4) 0.5778(4) 0.4026(4) 0.0699(19) Uani 1 1 d . U . . .
H45A H 0.0237 0.6113 0.4169 0.105 Uiso 1 1 calc GR . . . .
H45B H 0.0782 0.5545 0.4462 0.105 Uiso 1 1 calc GR . . . .
H45C H 0.0669 0.5381 0.3701 0.105 Uiso 1 1 calc GR . . . .
C14 C 0.8915(5) 0.7039(4) 0.6698(5) 0.088(3) Uani 1 1 d . U . . .
H14A H 0.9055 0.6760 0.7072 0.132 Uiso 1 1 calc GR . . . .
H14B H 0.9294 0.6882 0.6214 0.132 Uiso 1 1 calc GR . . . .
H14C H 0.8336 0.6931 0.6746 0.132 Uiso 1 1 calc GR . . . .
C62 C 0.4577(5) 0.7138(4) 0.4138(4) 0.0659(18) Uani 1 1 d . . . . .
H62A H 0.4981 0.7497 0.4201 0.099 Uiso 1 1 calc GR . . . .
H62B H 0.4150 0.7026 0.4614 0.099 Uiso 1 1 calc GR . . . .
H62C H 0.4307 0.7362 0.3819 0.099 Uiso 1 1 calc GR . . . .
C50 C 0.3417(5) 0.7956(4) 0.1055(4) 0.074(2) Uani 1 1 d . U . . .
H50A H 0.2989 0.8247 0.0939 0.111 Uiso 1 1 calc GR . . . .
H50B H 0.3970 0.8062 0.0690 0.111 Uiso 1 1 calc GR . . . .
H50C H 0.3410 0.8101 0.1539 0.111 Uiso 1 1 calc GR . . . .
C69 C 0.5352(5) 0.4674(4) 0.0948(4) 0.086(3) Uani 1 1 d . . . . .
H69A H 0.4920 0.4428 0.0807 0.129 Uiso 1 1 calc GR . . . .
H69B H 0.5876 0.4383 0.0753 0.129 Uiso 1 1 calc GR . . . .
H69C H 0.5441 0.5190 0.0750 0.129 Uiso 1 1 calc GR . . . .
C54 C 0.6807(5) 0.6941(4) 0.1680(4) 0.0653(19) Uani 1 1 d . . . . .
H54 H 0.7199 0.7086 0.1219 0.078 Uiso 1 1 calc R . . . .
C4 C 0.8228(5) 0.8119(5) 0.8849(4) 0.081(2) Uani 1 1 d D U . . .
C29 C 0.8777(5) 1.0394(4) 0.5076(4) 0.074(2) Uani 1 1 d . . . . .
H29A H 0.9010 1.0700 0.5374 0.111 Uiso 1 1 calc GR . . . .
H29B H 0.8900 1.0636 0.4599 0.111 Uiso 1 1 calc GR . . . .
H29C H 0.9030 0.9885 0.5008 0.111 Uiso 1 1 calc GR . . . .
C23 C 0.8779(6) 0.7292(5) 0.4929(5) 0.112(3) Uani 1 1 d . U . . .
H23A H 0.8367 0.7126 0.5394 0.167 Uiso 1 1 calc GR . . . .
H23B H 0.9346 0.7210 0.4934 0.167 Uiso 1 1 calc GR . . . .
H23C H 0.8711 0.6998 0.4530 0.167 Uiso 1 1 calc GR . . . .
C65 C 0.3232(5) 0.5061(3) 0.1044(4) 0.072(2) Uani 1 1 d . . . . .
H65A H 0.2984 0.5567 0.1062 0.107 Uiso 1 1 calc GR . . . .
H65B H 0.2953 0.4703 0.0825 0.107 Uiso 1 1 calc GR . . . .
H65C H 0.3830 0.5077 0.0750 0.107 Uiso 1 1 calc GR . . . .
C71 C 0.2690(6) 0.4203(4) 0.3823(4) 0.088(3) Uani 1 1 d . . . . .
H71A H 0.2181 0.4393 0.3756 0.133 Uiso 1 1 calc GR . . . .
H71B H 0.2567 0.4084 0.4338 0.133 Uiso 1 1 calc GR . . . .
H71C H 0.2889 0.3744 0.3529 0.133 Uiso 1 1 calc GR . . . .
C35 C 0.5487(5) 1.0530(4) 0.6453(5) 0.075(2) Uani 1 1 d . . . . .
H35A H 0.5682 1.1055 0.6363 0.113 Uiso 1 1 calc GR . . . .
H35B H 0.4879 1.0528 0.6709 0.113 Uiso 1 1 calc GR . . . .
H35C H 0.5625 1.0262 0.5987 0.113 Uiso 1 1 calc GR . . . .
C30 C 0.7364(6) 1.0148(4) 0.4730(4) 0.081(2) Uani 1 1 d . . . . .
H30A H 0.7655 0.9690 0.4479 0.121 Uiso 1 1 calc GR . . . .
H30B H 0.7532 1.0583 0.4399 0.121 Uiso 1 1 calc GR . . . .
H30C H 0.6757 1.0079 0.4879 0.121 Uiso 1 1 calc GR . . . .
C63 C 0.5405(5) 0.6039(5) 0.4324(4) 0.081(2) Uani 1 1 d . . . . .
H63A H 0.5773 0.5616 0.4077 0.122 Uiso 1 1 calc GR . . . .
H63B H 0.4953 0.5848 0.4753 0.122 Uiso 1 1 calc GR . . . .
H63C H 0.5729 0.6415 0.4476 0.122 Uiso 1 1 calc GR . . . .
C27 C 0.4827(6) 0.8971(5) 0.5510(6) 0.100(3) Uani 1 1 d . U . . .
H27A H 0.5037 0.9453 0.5266 0.151 Uiso 1 1 calc GR . . . .
H27B H 0.4340 0.9069 0.5952 0.151 Uiso 1 1 calc GR . . . .
H27C H 0.4663 0.8645 0.5181 0.151 Uiso 1 1 calc GR . . . .
C46 C 0.0068(7) 0.7300(6) 0.2007(7) 0.111(3) Uani 1 1 d . U . . .
H46 H -0.0383 0.7156 0.2475 0.133 Uiso 1 1 calc R . . . .
C47 C 0.0058(6) 0.8179(5) 0.1994(6) 0.109(3) Uani 1 1 d . U . . .
H47A H 0.0075 0.8373 0.2456 0.163 Uiso 1 1 calc GR . . . .
H47B H -0.0455 0.8359 0.1928 0.163 Uiso 1 1 calc GR . . . .
H47C H 0.0547 0.8359 0.1591 0.163 Uiso 1 1 calc GR . . . .
C81 C 0.8650(8) 0.4817(7) -0.0469(6) 0.147(5) Uani 1 1 d . . . . .
H81A H 0.8638 0.5348 -0.0616 0.220 Uiso 1 1 calc GR . . . .
H81B H 0.8081 0.4613 -0.0307 0.220 Uiso 1 1 calc GR . . . .
H81C H 0.9014 0.4521 -0.0884 0.220 Uiso 1 1 calc GR . . . .
C48 C -0.0135(9) 0.6944(8) 0.1470(8) 0.171(6) Uani 1 1 d . U . . .
H48A H 0.0284 0.7066 0.0992 0.257 Uiso 1 1 calc GR . . . .
H48B H -0.0689 0.7118 0.1488 0.257 Uiso 1 1 calc GR . . . .
H48C H -0.0143 0.6394 0.1545 0.257 Uiso 1 1 calc GR . . . .
C80 C 0.8965(10) 0.3768(7) 0.0621(8) 0.183(7) Uani 1 1 d . . . . .
H80A H 0.9313 0.3433 0.0230 0.275 Uiso 1 1 calc GR . . . .
H80B H 0.8380 0.3609 0.0776 0.275 Uiso 1 1 calc GR . . . .
H80C H 0.9157 0.3739 0.1035 0.275 Uiso 1 1 calc GR . . . .
C79 C 0.8487(8) 0.5434(8) 0.1022(6) 0.158(5) Uani 1 1 d . . . . .
H79A H 0.8648 0.5955 0.0860 0.237 Uiso 1 1 calc GR . . . .
H79B H 0.8631 0.5325 0.1453 0.237 Uiso 1 1 calc GR . . . .
H79C H 0.7882 0.5377 0.1144 0.237 Uiso 1 1 calc GR . . . .
Si5B Si 0.2257(5) 0.9217(4) 0.9258(4) 0.1079(8) Uani 0.5 1 d D U . A 1
O3B O 0.1819(9) 0.9496(9) 0.8697(7) 0.1079(8) Uani 0.5 1 d D U . A 1
C85 C 0.3013(9) 0.9746(8) 0.9442(7) 0.1587(19) Uani 1 1 d . U . . .
H85A H 0.2755 1.0207 0.9710 0.238 Uiso 0.5 1 calc GR U . A 1
H85B H 0.3455 0.9886 0.8983 0.238 Uiso 0.5 1 calc GR U . A 1
H85C H 0.3257 0.9443 0.9738 0.238 Uiso 0.5 1 calc GR U . A 1
H85D H 0.3422 0.9536 0.9639 0.238 Uiso 0.5 1 d R U . A 2
H85E H 0.3296 1.0095 0.9042 0.238 Uiso 0.5 1 d R U . A 2
H85F H 0.2575 1.0022 0.9827 0.238 Uiso 0.5 1 d R U . A 2
C10 C 0.8554(6) 0.7998(6) 0.9488(6) 0.126(3) Uani 1 1 d D U . . .
H10 H 0.8119 0.8136 0.9968 0.151 Uiso 0.5 1 calc R . . B 1
H10A H 0.8036 0.8057 0.9929 0.151 Uiso 0.5 1 calc R . . C 2
C12B C 0.9414(12) 0.8362(15) 0.9385(15) 0.137(4) Uani 0.5 1 d D U . D 1
H12A H 0.9841 0.8156 0.8945 0.206 Uiso 0.5 1 calc GR . . D 1
H12B H 0.9569 0.8247 0.9809 0.206 Uiso 0.5 1 calc GR . . D 1
H12C H 0.9372 0.8914 0.9337 0.206 Uiso 0.5 1 calc GR . . D 1
C11A C 0.8985(16) 0.7238(11) 0.9524(17) 0.137(4) Uani 0.5 1 d D U . D 1
H11A H 0.8668 0.6822 0.9419 0.206 Uiso 0.5 1 calc GR . . D 1
H11B H 0.9007 0.7171 1.0013 0.206 Uiso 0.5 1 calc GR . . D 1
H11C H 0.9556 0.7236 0.9164 0.206 Uiso 0.5 1 calc GR . . D 1
C84 C 0.2887(8) 0.9800(8) 0.7183(7) 0.1587(19) Uani 1 1 d . U . . .
H84A H 0.3408 0.9922 0.7260 0.238 Uiso 1 1 calc GR U . . .
H84B H 0.2854 1.0092 0.6768 0.238 Uiso 1 1 calc GR U . . .
H84C H 0.2878 0.9256 0.7083 0.238 Uiso 1 1 calc GR U . . .
C87A C 0.1536(13) 0.8421(12) 0.9749(11) 0.1079(8) Uani 0.5 1 d . U . A 2
H87A H 0.1625 0.8266 1.0196 0.162 Uiso 0.5 1 d R U . A 2
H87B H 0.1044 0.8756 0.9873 0.162 Uiso 0.5 1 d R U . A 2
H87C H 0.1446 0.7971 0.9495 0.162 Uiso 0.5 1 d R U . A 2
C82 C 0.1067(9) 0.9885(8) 0.7747(7) 0.1587(19) Uani 1 1 d . U . . .
H82A H 0.0550 0.9969 0.8166 0.238 Uiso 1 1 d R U . . .
H82B H 0.1083 1.0236 0.7355 0.238 Uiso 1 1 d R U . . .
H82C H 0.1084 0.9361 0.7575 0.238 Uiso 1 1 d R U . . .
C86 C 0.3136(9) 0.8295(8) 0.8720(7) 0.1587(19) Uani 1 1 d . U . . .
H86A H 0.2829 0.7820 0.8767 0.238 Uiso 0.5 1 calc GR U . A 1
H86B H 0.3557 0.8239 0.8951 0.238 Uiso 0.5 1 calc GR U . A 1
H86C H 0.3415 0.8416 0.8203 0.238 Uiso 0.5 1 calc GR U . A 1
H86D H 0.2873 0.7995 0.8441 0.238 Uiso 0.5 1 d R U . A 2
H86E H 0.3671 0.8493 0.8390 0.238 Uiso 0.5 1 d R U . A 2
H86F H 0.3235 0.7974 0.9090 0.238 Uiso 0.5 1 d R U . A 2
Si5A Si 0.2542(5) 0.8974(4) 0.9102(4) 0.1079(8) Uani 0.5 1 d D U . A 2
O3A O 0.2161(9) 0.9426(9) 0.8543(7) 0.1079(8) Uani 0.5 1 d D U . A 2
C87B C 0.1565(13) 0.8901(12) 1.0011(11) 0.1079(8) Uani 0.5 1 d . U . A 1
H87D H 0.1838 0.8552 1.0248 0.162 Uiso 0.5 1 d R U . A 1
H87E H 0.1125 0.8633 0.9899 0.162 Uiso 0.5 1 d R U . A 1
H87F H 0.1317 0.9328 1.0337 0.162 Uiso 0.5 1 d R U . A 1
C83 C 0.2064(9) 1.1040(8) 0.8273(7) 0.1587(19) Uani 1 1 d . U . . .
H83A H 0.2608 1.1110 0.8326 0.238 Uiso 1 1 d R U . . .
H83B H 0.2019 1.1380 0.7893 0.238 Uiso 1 1 d R U . . .
H83C H 0.1615 1.1158 0.8736 0.238 Uiso 1 1 d R U . . .
C11B C 0.8715(17) 0.7111(9) 0.9444(18) 0.137(4) Uani 0.5 1 d D U . D 2
H11D H 0.8187 0.6848 0.9521 0.206 Uiso 0.5 1 calc GR . . D 2
H11E H 0.8936 0.6957 0.9821 0.206 Uiso 0.5 1 calc GR . . D 2
H11F H 0.9121 0.6978 0.8963 0.206 Uiso 0.5 1 calc GR . . D 2
C12A C 0.9073(14) 0.8739(11) 0.9508(15) 0.137(4) Uani 0.5 1 d D U . D 2
H12D H 0.9448 0.8861 0.9013 0.206 Uiso 0.5 1 calc GR . . D 2
H12E H 0.9405 0.8646 0.9818 0.206 Uiso 0.5 1 calc GR . . D 2
H12F H 0.8686 0.9164 0.9705 0.206 Uiso 0.5 1 calc GR . . D 2
Si1 Si 0.87901(15) 0.45054(15) 0.31729(15) 0.0898(7) Uani 1 1 d . U . . .
Si2A Si 0.7504(4) 0.3259(4) 0.3274(4) 0.0975(15) Uani 0.5 1 d . U . E 1
O1 O 0.8377(5) 0.3758(5) 0.3000(5) 0.144(3) Uani 1 1 d . U . . .
C75 C 0.9046(6) 0.4336(7) 0.3996(5) 0.122(4) Uani 1 1 d . U . . .
H75A H 0.9502 0.3961 0.3888 0.183 Uiso 1 1 d R U . . .
H75B H 0.9222 0.4812 0.4152 0.183 Uiso 1 1 d R U . . .
H75C H 0.8550 0.4144 0.4387 0.183 Uiso 1 1 d R U . . .
C74 C 0.9751(6) 0.4667(7) 0.2393(6) 0.125(4) Uani 1 1 d . U . . .
H74A H 1.0141 0.4242 0.2346 0.187 Uiso 1 1 d R U . . .
H74B H 0.9617 0.4706 0.1948 0.187 Uiso 1 1 d R U . . .
H74C H 1.0010 0.5139 0.2465 0.187 Uiso 1 1 d R U . . .
C73 C 0.8073(9) 0.5314(8) 0.3322(8) 0.169(5) Uani 1 1 d . U . . .
H73A H 0.7989 0.5440 0.2866 0.253 Uiso 1 1 d R U . . .
H73B H 0.7533 0.5184 0.3695 0.253 Uiso 1 1 d R U . . .
H73C H 0.8310 0.5751 0.3486 0.253 Uiso 1 1 d R U . . .
Si2B Si 0.7882(4) 0.2988(4) 0.3036(4) 0.0975(15) Uani 0.5 1 d . U . E 2
C76 C 0.7585(7) 0.2521(7) 0.3922(6) 0.137(4) Uani 1 1 d . U . . .
H76A H 0.7588 0.2765 0.4370 0.205 Uiso 0.5 1 d R . . E 1
H76B H 0.7105 0.2180 0.4039 0.205 Uiso 0.5 1 d R . . E 1
H76C H 0.8105 0.2229 0.3701 0.205 Uiso 0.5 1 d R . . E 1
H76D H 0.7035 0.2287 0.4038 0.205 Uiso 0.5 1 d R . . E 2
H76E H 0.7559 0.2897 0.4297 0.205 Uiso 0.5 1 d R . . E 2
H76F H 0.8002 0.2130 0.3908 0.205 Uiso 0.5 1 d R . . E 2
C77A C 0.6526(13) 0.3847(14) 0.3707(13) 0.122(3) Uani 0.5 1 d . U . E 1
H77A H 0.6033 0.3539 0.3758 0.182 Uiso 0.5 1 d R U . E 1
H77B H 0.6535 0.4288 0.3400 0.182 Uiso 0.5 1 d R U . E 1
H77C H 0.6500 0.4018 0.4190 0.182 Uiso 0.5 1 d R U . E 1
C78B C 0.8468(13) 0.2341(13) 0.2317(12) 0.122(3) Uani 0.5 1 d . U . E 2
H78A H 0.8106 0.1924 0.2289 0.182 Uiso 0.5 1 d R U . E 2
H78B H 0.8666 0.2613 0.1851 0.182 Uiso 0.5 1 d R U . E 2
H78C H 0.8949 0.2138 0.2422 0.182 Uiso 0.5 1 d R U . E 2
C77B C 0.6904(13) 0.3368(14) 0.2961(14) 0.122(3) Uani 0.5 1 d . U . E 2
H77D H 0.6638 0.3721 0.3363 0.182 Uiso 0.5 1 calc GR U . E 2
H77E H 0.6523 0.2949 0.2983 0.182 Uiso 0.5 1 calc GR U . E 2
H77F H 0.7034 0.3635 0.2496 0.182 Uiso 0.5 1 calc GR U . E 2
C78A C 0.7289(14) 0.2870(14) 0.2457(13) 0.122(3) Uani 0.5 1 d . U . E 1
H78D H 0.6797 0.2541 0.2626 0.182 Uiso 0.5 1 d R U . E 1
H78E H 0.7181 0.3291 0.2175 0.182 Uiso 0.5 1 d R U . E 1
H78F H 0.7775 0.2576 0.2149 0.182 Uiso 0.5 1 d R U . E 1

loop_
_atom_site_aniso_label
_atom_site_aniso_U_11
_atom_site_aniso_U_22
_atom_site_aniso_U_33
_atom_site_aniso_U_23
_atom_site_aniso_U_13
_atom_site_aniso_U_12
Ru1 0.0488(3) 0.02523(19) 0.0374(2) 0.00251(15) -0.0132(2) -0.00300(17)
Ru2 0.0499(3) 0.02569(19) 0.0368(2) 0.00238(15) -0.0171(2) 0.00317(17)
P2 0.0547(9) 0.0297(6) 0.0462(9) 0.0034(5) -0.0200(7) -0.0033(6)
P1 0.0846(12) 0.0350(7) 0.0424(9) 0.0090(6) -0.0235(8) -0.0146(7)
P4 0.0647(10) 0.0298(6) 0.0467(9) -0.0025(5) -0.0280(8) 0.0050(6)
P3 0.0551(10) 0.0358(7) 0.0571(10) -0.0021(6) -0.0231(8) 0.0051(7)
P6 0.0706(11) 0.0401(7) 0.0444(9) 0.0120(6) -0.0286(8) -0.0111(7)
P5 0.0568(10) 0.0329(7) 0.0687(11) -0.0018(6) -0.0183(8) 0.0091(7)
Si3 0.0649(14) 0.1102(18) 0.0809(16) 0.0051(13) -0.0259(12) 0.0081(13)
Si4 0.127(2) 0.1084(17) 0.1030(17) 0.0309(13) -0.0585(15) 0.0047(14)
N7 0.057(3) 0.029(2) 0.045(3) -0.0006(18) -0.018(2) 0.001(2)
N8 0.053(3) 0.034(2) 0.037(3) 0.0034(17) -0.013(2) 0.001(2)
N6 0.054(3) 0.033(2) 0.040(3) -0.0009(18) -0.016(2) 0.005(2)
N1 0.042(3) 0.030(2) 0.042(3) 0.0023(17) -0.008(2) -0.0038(18)
N4 0.055(3) 0.032(2) 0.038(3) 0.0027(17) -0.013(2) -0.010(2)
N3 0.054(3) 0.031(2) 0.046(3) 0.0046(19) -0.011(2) -0.007(2)
C37 0.058(3) 0.026(2) 0.050(3) -0.0055(19) -0.029(2) 0.010(2)
N5 0.057(3) 0.026(2) 0.036(3) -0.0009(16) -0.018(2) 0.0018(19)
C57 0.051(4) 0.042(3) 0.062(4) -0.003(3) -0.023(3) 0.001(3)
N2 0.049(3) 0.031(2) 0.050(3) 0.0076(19) -0.014(2) -0.002(2)
C21 0.099(4) 0.053(4) 0.055(3) 0.011(3) -0.034(3) -0.033(3)
C38 0.054(3) 0.038(3) 0.056(3) -0.009(2) -0.024(3) 0.010(2)
C2 0.058(3) 0.040(3) 0.053(3) 0.015(2) -0.022(2) -0.006(2)
C42 0.083(4) 0.034(3) 0.050(3) -0.008(2) -0.035(3) 0.017(3)
C52 0.052(4) 0.030(3) 0.053(4) -0.004(2) -0.017(3) 0.001(2)
C61 0.058(4) 0.053(3) 0.052(4) -0.001(3) -0.024(3) -0.006(3)
C13 0.048(3) 0.044(3) 0.088(4) 0.008(3) -0.020(3) 0.004(3)
C58 0.075(5) 0.054(4) 0.046(4) 0.010(3) -0.008(3) 0.001(3)
C25 0.092(4) 0.058(4) 0.060(4) 0.008(3) -0.044(3) -0.016(3)
C7 0.057(3) 0.039(3) 0.044(3) 0.011(2) -0.017(3) 0.001(2)
C6 0.045(3) 0.044(3) 0.074(4) 0.019(2) -0.022(3) -0.002(2)
C1 0.052(3) 0.035(3) 0.053(3) 0.013(2) -0.023(2) -0.003(2)
C16 0.091(4) 0.036(3) 0.035(3) 0.000(2) -0.014(3) -0.023(3)
C70 0.065(4) 0.083(5) 0.036(4) 0.001(3) -0.012(3) 0.000(4)
C64 0.069(4) 0.037(3) 0.098(5) -0.013(3) -0.045(4) -0.003(3)
C41 0.094(4) 0.054(4) 0.064(4) -0.004(3) -0.050(3) 0.019(3)
C43 0.058(4) 0.039(3) 0.055(3) -0.001(2) -0.014(3) 0.004(3)
C56 0.058(4) 0.066(4) 0.079(5) -0.010(4) -0.025(4) 0.002(3)
C32 0.073(4) 0.028(3) 0.064(4) 0.003(2) -0.034(3) -0.007(3)
C31 0.086(5) 0.043(3) 0.055(4) 0.002(3) -0.031(4) -0.003(3)
C44 0.081(5) 0.042(3) 0.059(4) -0.004(3) -0.021(3) 0.000(3)
C39 0.062(4) 0.053(3) 0.079(4) -0.011(3) -0.034(3) 0.011(3)
C22 0.092(5) 0.056(4) 0.067(4) -0.017(3) 0.009(3) -0.017(3)
C49 0.091(4) 0.043(3) 0.050(3) 0.001(2) -0.030(3) 0.013(3)
C17 0.108(4) 0.044(3) 0.053(4) -0.008(3) -0.002(3) -0.028(3)
C8 0.060(4) 0.041(3) 0.062(4) 0.008(3) -0.018(3) -0.003(3)
C20 0.132(6) 0.101(6) 0.060(4) 0.009(4) -0.043(4) -0.055(5)
C9 0.082(5) 0.057(4) 0.053(4) 0.002(3) -0.020(3) 0.002(3)
C40 0.081(4) 0.059(4) 0.088(4) -0.015(3) -0.049(3) 0.022(3)
C53 0.059(4) 0.037(3) 0.057(4) -0.005(3) -0.001(3) 0.000(3)
C33 0.063(4) 0.049(4) 0.085(5) -0.001(3) -0.029(4) 0.003(3)
C66 0.081(5) 0.031(3) 0.069(4) -0.004(3) -0.041(4) 0.006(3)
O2 0.059(6) 0.249(16) 0.206(13) -0.041(11) -0.028(7) 0.004(8)
C3 0.060(4) 0.081(5) 0.058(4) 0.026(3) -0.023(3) -0.007(3)
C60 0.107(7) 0.069(5) 0.065(5) -0.002(4) -0.003(5) -0.004(4)
C67 0.054(4) 0.047(4) 0.142(8) -0.007(4) -0.037(5) 0.014(3)
C15 0.051(4) 0.070(4) 0.093(6) 0.012(4) -0.015(3) 0.002(3)
C26 0.073(5) 0.068(4) 0.082(5) 0.017(3) -0.030(4) -0.017(3)
C55 0.044(4) 0.077(5) 0.099(6) -0.006(4) -0.016(4) 0.000(3)
C24 0.112(6) 0.078(5) 0.103(6) -0.016(4) 0.022(5) -0.030(5)
C59 0.115(7) 0.060(4) 0.066(5) 0.013(3) -0.006(5) 0.013(4)
C68 0.069(5) 0.036(3) 0.103(6) -0.002(3) -0.038(4) 0.008(3)
C72 0.127(7) 0.056(4) 0.072(5) 0.000(3) -0.062(5) 0.024(4)
C19 0.156(7) 0.102(6) 0.049(4) 0.006(4) -0.021(4) -0.060(5)
C34 0.051(4) 0.064(4) 0.062(4) 0.009(3) -0.022(3) 0.000(3)
C36 0.064(5) 0.068(5) 0.104(6) -0.034(4) -0.026(4) 0.014(4)
C28 0.108(6) 0.040(3) 0.066(5) 0.014(3) -0.044(4) -0.013(3)
C18 0.135(6) 0.089(6) 0.051(4) -0.010(3) -0.006(4) -0.042(5)
C51 0.127(7) 0.050(4) 0.051(4) -0.001(3) -0.037(4) 0.018(4)
C5 0.050(4) 0.084(5) 0.084(4) 0.033(3) -0.030(3) -0.003(3)
C45 0.070(4) 0.063(4) 0.067(4) 0.000(3) -0.014(3) -0.001(3)
C14 0.058(5) 0.058(4) 0.139(7) -0.009(4) -0.025(5) 0.008(3)
C62 0.072(5) 0.070(4) 0.063(5) -0.006(3) -0.032(4) -0.006(4)
C50 0.118(6) 0.047(3) 0.057(4) 0.005(3) -0.031(4) 0.004(3)
C69 0.094(6) 0.060(4) 0.071(5) -0.008(4) 0.010(4) 0.021(4)
C54 0.061(5) 0.056(4) 0.068(5) 0.000(3) -0.010(4) -0.011(3)
C4 0.060(4) 0.118(6) 0.071(4) 0.042(4) -0.031(3) -0.006(4)
C29 0.091(6) 0.054(4) 0.061(5) 0.010(3) -0.007(4) -0.025(4)
C23 0.107(7) 0.069(4) 0.106(7) 0.000(4) 0.027(5) -0.008(4)
C65 0.127(7) 0.042(3) 0.063(4) -0.001(3) -0.055(5) 0.005(4)
C71 0.133(7) 0.080(5) 0.065(5) 0.036(4) -0.050(5) -0.066(5)
C35 0.077(5) 0.058(4) 0.103(6) 0.022(4) -0.048(5) -0.002(4)
C30 0.148(8) 0.055(4) 0.050(4) 0.017(3) -0.049(5) -0.032(4)
C63 0.091(6) 0.088(6) 0.078(6) 0.016(4) -0.048(5) -0.003(4)
C27 0.134(7) 0.074(5) 0.132(8) 0.004(5) -0.095(6) -0.007(5)
C46 0.121(6) 0.105(6) 0.140(8) -0.017(5) -0.087(6) 0.041(5)
C47 0.115(8) 0.097(5) 0.130(8) 0.001(5) -0.064(7) 0.043(5)
C81 0.190(13) 0.160(12) 0.134(10) 0.041(8) -0.109(10) -0.053(10)
C48 0.165(12) 0.182(11) 0.227(13) -0.051(10) -0.145(11) 0.053(9)
C80 0.259(18) 0.140(12) 0.161(13) 0.061(10) -0.086(13) 0.010(11)
C79 0.141(11) 0.196(14) 0.117(10) -0.023(9) -0.024(8) 0.075(10)
Si5B 0.127(2) 0.1084(17) 0.1030(17) 0.0309(13) -0.0585(15) 0.0047(14)
O3B 0.127(2) 0.1084(17) 0.1030(17) 0.0309(13) -0.0585(15) 0.0047(14)
C85 0.169(4) 0.160(4) 0.157(4) 0.020(3) -0.070(3) -0.005(3)
C10 0.089(6) 0.206(9) 0.099(6) 0.060(6) -0.055(5) -0.006(6)
C12B 0.104(8) 0.207(8) 0.138(8) 0.062(6) -0.091(7) -0.002(6)
C11A 0.104(8) 0.207(8) 0.138(8) 0.062(6) -0.091(7) -0.002(6)
C84 0.169(4) 0.160(4) 0.157(4) 0.020(3) -0.070(3) -0.005(3)
C87A 0.127(2) 0.1084(17) 0.1030(17) 0.0309(13) -0.0585(15) 0.0047(14)
C82 0.169(4) 0.160(4) 0.157(4) 0.020(3) -0.070(3) -0.005(3)
C86 0.169(4) 0.160(4) 0.157(4) 0.020(3) -0.070(3) -0.005(3)
Si5A 0.127(2) 0.1084(17) 0.1030(17) 0.0309(13) -0.0585(15) 0.0047(14)
O3A 0.127(2) 0.1084(17) 0.1030(17) 0.0309(13) -0.0585(15) 0.0047(14)
C87B 0.127(2) 0.1084(17) 0.1030(17) 0.0309(13) -0.0585(15) 0.0047(14)
C83 0.169(4) 0.160(4) 0.157(4) 0.020(3) -0.070(3) -0.005(3)
C11B 0.104(8) 0.207(8) 0.138(8) 0.062(6) -0.091(7) -0.002(6)
C12A 0.104(8) 0.207(8) 0.138(8) 0.062(6) -0.091(7) -0.002(6)
Si1 0.0706(15) 0.0993(17) 0.0966(18) 0.0272(13) -0.0264(13) -0.0030(12)
Si2A 0.071(4) 0.111(4) 0.110(4) 0.040(3) -0.031(3) -0.018(3)
O1 0.120(5) 0.147(5) 0.161(6) 0.029(4) -0.044(4) -0.044(4)
C75 0.098(7) 0.160(10) 0.096(6) 0.032(6) -0.020(5) 0.002(6)
C74 0.093(6) 0.168(10) 0.113(7) 0.037(6) -0.035(5) -0.016(6)
C73 0.159(10) 0.165(9) 0.172(12) 0.027(8) -0.047(9) 0.046(8)
Si2B 0.071(4) 0.111(4) 0.110(4) 0.040(3) -0.031(3) -0.018(3)
C76 0.101(7) 0.164(9) 0.136(7) 0.056(6) -0.031(6) -0.005(6)
C77A 0.101(6) 0.139(7) 0.128(7) 0.026(5) -0.045(5) -0.012(5)
C78B 0.101(6) 0.139(7) 0.128(7) 0.026(5) -0.045(5) -0.012(5)
C77B 0.101(6) 0.139(7) 0.128(7) 0.026(5) -0.045(5) -0.012(5)
C78A 0.101(6) 0.139(7) 0.128(7) 0.026(5) -0.045(5) -0.012(5)

loop_
_atom_type_symbol
_atom_type_description
_atom_type_scat_dispersion_real
_atom_type_scat_dispersion_imag
_atom_type_scat_source
C C 0.0181 0.0091 'International Tables Vol C Tables 4.2.6.8 and 6.1.1.4'
H H 0.0000 0.0000 'International Tables Vol C Tables 4.2.6.8 and 6.1.1.4'
N N 0.0311 0.0180 'International Tables Vol C Tables 4.2.6.8 and 6.1.1.4'
O O 0.0492 0.0322 'International Tables Vol C Tables 4.2.6.8 and 6.1.1.4'
P P 0.2955 0.4335 'International Tables Vol C Tables 4.2.6.8 and 6.1.1.4'
Ru Ru 0.0552 3.2960 'International Tables Vol C Tables 4.2.6.8 and 6.1.1.4'
Si Si 0.2541 0.3302 'International Tables Vol C Tables 4.2.6.8 and 6.1.1.4'

loop_
_geom_angle_atom_site_label_1
_geom_angle_atom_site_label_2
_geom_angle_atom_site_label_3
_geom_angle
_geom_angle_site_symmetry_3
P1 Ru1 P2 89.72(6) .
P3 Ru1 P2 97.26(6) .
P3 Ru1 P1 91.91(6) .
N1 Ru1 P2 92.72(14) .
N1 Ru1 P1 157.85(13) .
N1 Ru1 P3 109.58(13) .
N1 Ru1 N4 73.73(18) .
N4 Ru1 P2 156.01(14) .
N4 Ru1 P1 95.77(13) .
N4 Ru1 P3 105.85(14) .
P6 Ru2 P4 96.30(6) .
P6 Ru2 P5 91.83(6) .
P5 Ru2 P4 89.58(6) .
N8 Ru2 P4 156.73(13) .
N8 Ru2 P6 106.17(13) .
N8 Ru2 P5 95.57(13) .
N8 Ru2 N5 73.74(18) .
N5 Ru2 P4 92.12(13) .
N5 Ru2 P6 113.10(13) .
N5 Ru2 P5 154.63(13) .
C32 P2 Ru1 123.7(2) .
C31 P2 Ru1 122.9(2) .
C31 P2 C32 96.9(3) .
C31 P2 C33 98.1(3) .
C33 P2 Ru1 110.6(2) .
C33 P2 C32 99.6(3) .
C28 P1 Ru1 122.0(2) .
C29 P1 Ru1 112.8(2) .
C29 P1 C28 100.9(3) .
C30 P1 Ru1 122.5(2) .
C30 P1 C28 96.0(3) .
C30 P1 C29 98.2(4) .
C64 P4 Ru2 122.0(2) .
C64 P4 C66 96.8(3) .
C66 P4 Ru2 124.7(2) .
C65 P4 Ru2 109.9(2) .
C65 P4 C64 99.3(4) .
C65 P4 C66 99.5(3) .
C34 P3 Ru1 110.4(2) .
C36 P3 Ru1 123.4(3) .
C36 P3 C34 99.7(4) .
C36 P3 C35 97.7(4) .
C35 P3 Ru1 121.8(3) .
C35 P3 C34 99.5(3) .
C70 P6 Ru2 110.9(2) .
C72 P6 Ru2 121.8(3) .
C72 P6 C70 99.4(3) .
C72 P6 C71 98.2(4) .
C71 P6 Ru2 123.0(2) .
C71 P6 C70 99.1(4) .
C67 P5 Ru2 121.7(2) .
C67 P5 C68 96.5(3) .
C67 P5 C69 98.7(4) .
C68 P5 Ru2 123.5(2) .
C69 P5 Ru2 111.7(3) .
C69 P5 C68 100.2(3) .
O2 Si3 C81 109.7(4) .
O2 Si3 C80 109.1(5) .
O2 Si3 C79 106.6(5) .
C81 Si3 C80 109.0(6) .
C81 Si3 C79 111.0(6) .
C79 Si3 C80 111.3(7) .
O3B Si4 C84 115.5(7) .
O3B Si4 C82 103.6(7) .
O3B Si4 C83 111.0(8) .
C82 Si4 C84 103.6(6) .
C82 Si4 C83 113.6(6) .
O3A Si4 C84 96.4(7) .
O3A Si4 C82 117.0(8) .
O3A Si4 C83 114.5(8) .
C83 Si4 C84 109.3(6) .
N6 N7 N8 116.1(4) .
N7 N8 Ru2 117.0(4) .
N7 N8 C52 106.4(4) .
C52 N8 Ru2 136.5(3) .
N7 N6 N5 116.1(4) .
N2 N1 Ru1 117.1(4) .
N2 N1 C1 106.7(4) .
C1 N1 Ru1 135.9(3) .
N3 N4 Ru1 116.9(4) .
N3 N4 C16 107.7(4) .
C16 N4 Ru1 135.4(3) .
N2 N3 N4 115.8(4) .
C38 C37 N5 120.9(5) .
C38 C37 C42 119.6(6) .
C42 C37 N5 119.3(5) .
N6 N5 Ru2 116.5(3) .
N6 N5 C37 106.1(4) .
C37 N5 Ru2 137.4(3) .
C52 C57 C61 119.3(6) .
C56 C57 C52 119.4(6) .
C56 C57 C61 121.2(6) .
N3 N2 N1 115.6(4) .
C16 C21 C25 120.3(6) .
C16 C21 C20 118.9(8) .
C20 C21 C25 120.8(8) .
C37 C38 C43 120.9(5) .
C39 C38 C37 119.5(6) .
C39 C38 C43 119.5(6) .
C1 C2 C7 121.5(5) .
C3 C2 C7 120.2(6) .
C3 C2 C1 118.3(6) .
C37 C42 C49 122.4(6) .
C41 C42 C37 118.0(6) .
C41 C42 C49 119.4(6) .
C57 C52 N8 121.6(5) .
C57 C52 C53 120.1(6) .
C53 C52 N8 118.3(6) .
C57 C61 C63 113.3(6) .
C62 C61 C57 111.1(5) .
C62 C61 C63 109.1(6) .
C6 C13 C15 114.1(6) .
C6 C13 C14 109.5(6) .
C14 C13 C15 108.1(5) .
C53 C58 C60 115.0(6) .
C53 C58 C59 110.6(6) .
C59 C58 C60 108.5(6) .
C21 C25 C26 111.3(6) .
C21 C25 C27 115.3(7) .
C26 C25 C27 109.1(7) .
C2 C7 C8 109.9(5) .
C2 C7 C9 115.9(6) .
C9 C7 C8 109.9(5) .
C1 C6 C13 121.8(6) .
C5 C6 C13 119.6(6) .
C5 C6 C1 118.4(6) .
C2 C1 N1 120.6(5) .
C6 C1 N1 119.4(5) .
C6 C1 C2 120.0(6) .
C21 C16 N4 122.5(6) .
C21 C16 C17 120.5(7) .
C17 C16 N4 117.0(7) .
C40 C41 C42 123.3(7) .
C38 C43 C44 109.6(5) .
C38 C43 C45 114.7(6) .
C44 C43 C45 110.0(5) .
C55 C56 C57 121.0(7) .
C38 C39 C40 121.8(7) .
C17 C22 C24 114.7(8) .
C17 C22 C23 111.0(7) .
C23 C22 C24 108.0(7) .
C42 C49 C51 113.8(6) .
C42 C49 C50 109.9(5) .
C50 C49 C51 107.5(5) .
C16 C17 C22 122.5(7) .
C18 C17 C16 117.5(9) .
C18 C17 C22 119.9(8) .
C19 C20 C21 120.7(10) .
C41 C40 C39 117.9(7) .
C41 C40 C46 123.4(8) .
C39 C40 C46 118.6(8) .
C52 C53 C58 122.4(6) .
C54 C53 C52 118.2(7) .
C54 C53 C58 119.3(6) .
Si3 O2 Si3 180.00(19) 2_765
C4 C3 C2 121.8(7) .
C56 C55 C54 119.7(7) .
C18 C19 C20 120.3(9) .
C19 C18 C17 121.9(9) .
C4 C5 C6 122.6(7) .
C53 C54 C55 121.4(7) .
C3 C4 C10 119.2(8) .
C5 C4 C3 118.7(7) .
C5 C4 C10 122.0(8) .
C47 C46 C40 107.8(8) .
C48 C46 C40 115.9(9) .
C48 C46 C47 116.1(10) .
O3B Si5B C85 122.7(9) .
O3B Si5B C86 107.1(8) .
O3B Si5B C87B 111.1(10) .
C85 Si5B C86 93.9(7) .
C87B Si5B C85 110.6(10) .
C87B Si5B C86 109.4(9) .
Si4 O3B Si5B 140.9(11) .
C4 C10 C11B 101.0(11) .
C4 C10 C12A 105.9(10) .
C12B C10 C4 115.6(11) .
C11A C10 C4 117.8(13) .
C11A C10 C12B 85.7(14) .
C11B C10 C12A 136.7(14) .
C85 Si5A C87A 121.9(9) .
C86 Si5A C85 116.6(9) .
C86 Si5A C87A 101.2(9) .
C86 Si5A O3A 112.5(9) .
O3A Si5A C85 102.2(8) .
O3A Si5A C87A 101.8(8) .
Si4 O3A Si5A 163.6(13) .
O1 Si1 C75 108.5(5) .
O1 Si1 C74 106.9(5) .
O1 Si1 C73 110.8(6) .
C74 Si1 C75 109.8(5) .
C73 Si1 C75 109.6(6) .
C73 Si1 C74 111.1(6) .
O1 Si2A C76 108.7(6) .
O1 Si2A C77A 113.9(9) .
O1 Si2A C78A 110.2(8) .
C76 Si2A C77A 109.8(9) .
C76 Si2A C78A 114.1(9) .
C77A Si2A C78A 99.9(11) .
Si1 O1 Si2A 142.7(7) .
Si1 O1 Si2B 166.1(7) .
O1 Si2B C76 113.0(7) .
O1 Si2B C78B 111.4(8) .
O1 Si2B C77B 100.0(9) .
C76 Si2B C77B 106.4(9) .
C78B Si2B C76 110.5(9) .
C78B Si2B C77B 115.1(12) .

loop_
_geom_bond_atom_site_label_1
_geom_bond_atom_site_label_2
_geom_bond_distance
_geom_bond_site_symmetry_2
Ru1 P2 2.3265(16) .
Ru1 P1 2.3159(15) .
Ru1 P3 2.2376(16) .
Ru1 N1 2.046(4) .
Ru1 N4 2.049(4) .
Ru2 P4 2.3175(16) .
Ru2 P6 2.2414(15) .
Ru2 P5 2.3053(16) .
Ru2 N8 2.059(5) .
Ru2 N5 2.064(4) .
P2 C32 1.840(5) .
P2 C31 1.825(6) .
P2 C33 1.834(7) .
P1 C28 1.851(6) .
P1 C29 1.833(7) .
P1 C30 1.829(7) .
P4 C64 1.832(7) .
P4 C66 1.837(5) .
P4 C65 1.826(7) .
P3 C34 1.846(6) .
P3 C36 1.813(7) .
P3 C35 1.844(7) .
P6 C70 1.848(6) .
P6 C72 1.828(7) .
P6 C71 1.835(7) .
P5 C67 1.825(7) .
P5 C68 1.854(6) .
P5 C69 1.853(8) .
Si3 O2 1.571(2) .
Si3 C81 1.838(10) .
Si3 C80 1.861(12) .
Si3 C79 1.854(11) .
Si4 O3B 1.596(10) .
Si4 C84 1.868(14) .
Si4 C82 1.831(13) .
Si4 O3A 1.610(9) .
Si4 C83 1.840(14) .
N7 N8 1.371(6) .
N7 N6 1.265(7) .
N8 C52 1.437(7) .
N6 N5 1.378(6) .
N1 N2 1.385(6) .
N1 C1 1.447(7) .
N4 N3 1.386(6) .
N4 C16 1.439(7) .
N3 N2 1.256(7) .
C37 N5 1.447(7) .
C37 C38 1.397(8) .
C37 C42 1.420(8) .
C57 C52 1.401(9) .
C57 C61 1.520(9) .
C57 C56 1.388(9) .
C21 C25 1.485(10) .
C21 C16 1.387(10) .
C21 C20 1.409(10) .
C38 C43 1.508(9) .
C38 C39 1.377(9) .
C2 C7 1.506(8) .
C2 C1 1.413(8) .
C2 C3 1.399(9) .
C42 C41 1.385(9) .
C42 C49 1.517(10) .
C52 C53 1.420(8) .
C61 C62 1.519(9) .
C61 C63 1.538(9) .
C13 C6 1.515(10) .
C13 C15 1.554(9) .
C13 C14 1.529(9) .
C58 C53 1.490(10) .
C58 C60 1.545(9) .
C58 C59 1.519(9) .
C25 C26 1.528(9) .
C25 C27 1.531(10) .
C7 C8 1.534(8) .
C7 C9 1.519(8) .
C6 C1 1.412(8) .
C6 C5 1.383(9) .
C16 C17 1.430(10) .
C41 C40 1.362(11) .
C43 C44 1.540(8) .
C43 C45 1.548(9) .
C56 C55 1.374(10) .
C39 C40 1.399(10) .
C22 C17 1.502(12) .
C22 C24 1.540(10) .
C22 C23 1.524(11) .
C49 C51 1.551(9) .
C49 C50 1.533(9) .
C17 C18 1.396(11) .
C20 C19 1.373(13) .
C40 C46 1.552(11) .
C53 C54 1.388(10) .
O2 Si3 1.571(2) 2_765
C3 C4 1.377(10) .
C55 C54 1.390(11) .
C19 C18 1.362(14) .
C5 C4 1.376(11) .
C4 C10 1.556(10) .
C46 C47 1.549(13) .
C46 C48 1.377(14) .
Si5B O3B 1.608(11) .
Si5B C85 1.740(15) .
Si5B C86 2.201(15) .
Si5B C87B 1.63(2) .
C85 Si5A 1.832(16) .
C10 C12B 1.554(14) .
C10 C11A 1.536(15) .
C10 C11B 1.582(12) .
C10 C12A 1.594(14) .
C87A Si5A 2.00(2) .
C86 Si5A 1.569(14) .
Si5A O3A 1.661(9) .
Si1 O1 1.592(8) .
Si1 C75 1.841(10) .
Si1 C74 1.828(10) .
Si1 C73 1.825(12) .
Si2A O1 1.656(10) .
Si2A C76 1.855(12) .
Si2A C77A 1.88(2) .
Si2A C78A 1.90(2) .
O1 Si2B 1.595(11) .
Si2B C76 1.826(13) .
Si2B C78B 1.81(2) .
Si2B C77B 1.85(2) .
